data_4002374
loop_
_publ_author_name
'Corbel, G.'
'Laligant, Y.'
'Goutenoire, F.'
'Suard, E.'
'Lacorre, P.'

_publ_section_title
;
 Effects of partial substitution of Mo(6+) by Cr(6+) and W(6+) on the
 crystal structure of the fast oxide-ion conductor structural effects of
 W(6+)
;
_journal_name_full 'Chemistry of Materials (1,1989-)'
_journal_page_first 4678
_journal_page_last 4684
_journal_volume 17
_journal_year 2005
_chemical_formula_sum 'Cr0.2 La2 Mo1.8 O8.9'
_chemical_name_systematic 'La2 Mo1.8 Cr0.2 O8.90'
_space_group_IT_number 198
_symmetry_space_group_name_Hall 'P 2ac 2ab 3'
_symmetry_space_group_name_H-M 'P 21 3'
_cell_angle_alpha 90
_cell_angle_beta 90
_cell_angle_gamma 90
_cell_formula_units_Z 2
_cell_length_a 7.1463
_cell_length_b 7.1463
_cell_length_c 7.1463
_cell_volume 364.959
_citation_journal_id_ASTM CMATEX
_cod_data_source_file Corbel_CMATEX_2005_1064.cif
_cod_data_source_block Cr0.2La2Mo1.8O8.9
_cod_original_cell_volume 364.9587
_cod_database_code 4002374

loop_
_symmetry_equiv_pos_as_xyz
x,y,z
-x+1/2,-y,z+1/2
x+1/2,-y+1/2,-z
-x,y+1/2,-z+1/2
z,x,y
-z+1/2,-x,y+1/2
z+1/2,-x+1/2,-y
-z,x+1/2,-y+1/2
y,z,x
y+1/2,-z+1/2,-x
-y,z+1/2,-x+1/2
-y+1/2,-z,x+1/2

loop_
_atom_site_label
_atom_site_type_symbol
_atom_site_fract_x
_atom_site_fract_y
_atom_site_fract_z
_atom_site_occupancy
_atom_site_U_iso_or_equiv
O3 O-2 0.849 0.621 0.522 0.38 0.0
O2 O-2 0.984 0.224 0.373 0.77 0.0
O1 O-2 0.321 0.321 0.321 1 0.0
Cr1 Cr+6 0.1663 0.1663 0.1663 0.1 0.0
La1 La+3 0.8525 0.8525 0.8525 1 0.0
Mo1 Mo+6 0.1663 0.1663 0.1663 0.9 0.0
